data_4313087
loop_
_publ_author_name
'Zhiqiang Xu'
'Laurence K. Thompson'
'David O. Miller'
'Eliseo Ruiz'
'Santiago Alvarez'

_publ_section_title
;
 A Novel Hexanuclear Mixed Oxidation State CuII4CuI2 Cluster Complex
 Exhibiting Weak Ferromagnetic Exchange
;
_journal_name_full 'Inorganic Chemistry'
_journal_page_first 1107
_journal_page_last 1111
_journal_paper_doi 10.1021/ic0204631
_journal_volume 42
_journal_year 2003
_chemical_formula_moiety 'C12 H16 Br5 Cu3 N8 '
_chemical_formula_sum 'C12 H16 Br5 Cu3 N8'
_chemical_formula_weight 862.47
_space_group_IT_number 2
_symmetry_cell_setting triclinic
_symmetry_Int_Tables_number 2
_symmetry_space_group_name_Hall '-P 1'
_symmetry_space_group_name_H-M 'P -1'
_cell_angle_alpha 91.31(3)
_cell_angle_beta 107.35(4)
_cell_angle_gamma 104.22(2)
_cell_formula_units_Z 2
_cell_length_a 9.253(3)
_cell_length_b 18.159(3)
_cell_length_c 7.199(5)
_cell_measurement_reflns_used 25
_cell_measurement_temperature 296.2
_cell_measurement_theta_max 19.47
_cell_measurement_theta_min 15.51
_cell_volume 1113.1(9)
_computing_cell_refinement 'MSC/AFC Diffractometer Control'
_computing_data_collection 'MSC/AFC Diffractometer Control'
_computing_data_reduction 'teXsan for Windows version 1.06 (MSC, 1997-1999)'
_computing_publication_material 'teXsan for Windows version 1.06 (MSC, 1997-1999)'
_computing_structure_refinement 'teXsan for Windows version 1.06 (MSC, 1997-1999)'
_computing_structure_solution
;
SIR92 (Altomare, et. al. 1994)
;
_diffrn_ambient_temperature 296.2
_diffrn_measurement_device 'Rigaku AFC6s'
_diffrn_measurement_method \w-2\q
_diffrn_orient_matrix_UB_11 -0.10244
_diffrn_orient_matrix_UB_12 0.01372
_diffrn_orient_matrix_UB_13 -0.04035
_diffrn_orient_matrix_UB_21 0.05638
_diffrn_orient_matrix_UB_22 0.05474
_diffrn_orient_matrix_UB_23 0.04729
_diffrn_orient_matrix_UB_31 0.01066
_diffrn_orient_matrix_UB_32 0.00881
_diffrn_orient_matrix_UB_33 -0.13246
_diffrn_radiation_detector 'scintillation counter'
_diffrn_radiation_monochromator graphite
_diffrn_radiation_source 'X-ray tube'
_diffrn_radiation_type 'Mo K\a'
_diffrn_radiation_wavelength 0.7107
_diffrn_reflns_av_R_equivalents 0.02110
_diffrn_reflns_av_sigmaI/netI 0.064
_diffrn_reflns_limit_h_max 11
_diffrn_reflns_limit_h_min 0
_diffrn_reflns_limit_k_max 20
_diffrn_reflns_limit_k_min -21
_diffrn_reflns_limit_l_max 8
_diffrn_reflns_limit_l_min -8
_diffrn_reflns_number 4193
_diffrn_reflns_reduction_process 'Lp corrections applied'
_diffrn_reflns_theta_max 25.05
_diffrn_reflns_theta_min 2.86
_diffrn_standards_decay_% 0.00
_diffrn_standards_interval_count 150
_diffrn_standards_number 3
_exptl_absorpt_coefficient_mu 11.858
_exptl_absorpt_correction_T_max 1.000
_exptl_absorpt_correction_T_min 0.219
_exptl_absorpt_correction_type
;
\y scans (North,Phillips & Matthews, 1968)
;
_exptl_crystal_colour yellow
_exptl_crystal_density_diffrn 2.573
_exptl_crystal_density_meas ?
_exptl_crystal_description irregular
_exptl_crystal_F_000 812.00
_exptl_crystal_size_max 0.40
_exptl_crystal_size_mid 0.20
_exptl_crystal_size_min 0.05
_refine_diff_density_max 0.69
_refine_diff_density_min -1.08
_refine_ls_extinction_coef 0.00000020(3)
_refine_ls_extinction_expression 'equ(3) Acta Cryst.(1968) A24, p213.'
_refine_ls_extinction_method 'Zachariasen (1967)'
_refine_ls_goodness_of_fit_all 1.488
_refine_ls_goodness_of_fit_ref 1.640
_refine_ls_hydrogen_treatment noref
_refine_ls_matrix_type full
_refine_ls_number_constraints 0
_refine_ls_number_parameters 254
_refine_ls_number_reflns 2802
_refine_ls_number_restraints 0
_refine_ls_R_factor_all 0.0738
_refine_ls_R_factor_gt 0.0380
_refine_ls_shift/su_max 0.0000
_refine_ls_shift/su_mean 0.0000
_refine_ls_structure_factor_coef F
_refine_ls_weighting_details 'w = 1/[\s^2^(Fo) + 0.00006|Fo|^2^]'
_refine_ls_weighting_scheme sigma
_refine_ls_wR_factor_all 0.0390
_refine_ls_wR_factor_ref 0.0360
_reflns_number_gt 2802
_reflns_number_total 3927
_reflns_threshold_expression I>2.00\s(I)
_cod_data_source_file ic0204631.cif
_cod_data_source_block '_Template_texray.inf'
_cod_depositor_comments
;
The following automatic conversions were performed:

'_exptl_crystal_density_meas' value 'not measured' was changed to '?'
- the value is perceived as not measured.

Automatic conversion script
Id: cif_fix_values 3008 2015-01-20 13:52:24Z robertas 
;
_cod_original_cell_volume 1113.1(8)
_cod_original_sg_symbol_H-M 'P -1 '
_cod_original_formula_sum 'C12 H16 Br5 Cu3 N8 '
_cod_database_code 4313087

loop_
_symmetry_equiv_pos_as_xyz
'   +x,   +y,   +z'
'   -x,   -y,   -z'

loop_
_atom_site_label
_atom_site_fract_x
_atom_site_fract_y
_atom_site_fract_z
_atom_site_U_iso_or_equiv
_atom_site_occupancy
_atom_site_refinement_flags
_atom_site_adp_type
_atom_site_calc_flag
_atom_site_calc_attached_atom
Br(1) 0.17254(8) 0.37004(4) 0.84524(10) 0.0404(2) 1.000 . Uani d ?
Br(2) 0.04160(8) 0.17014(4) 0.75446(10) 0.0378(2) 1.000 . Uani d ?
Br(3) -0.26337(8) 0.09762(4) 0.21902(11) 0.0446(2) 1.000 . Uani d ?
Br(4) -0.18442(8) 0.29091(3) 0.39193(9) 0.0329(2) 1.000 . Uani d ?
Br(5) -0.12459(9) 0.51208(4) 0.66403(11) 0.0432(2) 1.000 . Uani d ?
Cu(1) -0.07066(9) 0.27125(4) 0.80402(11) 0.0322(2) 1.000 . Uani d ?
Cu(2) -0.03501(9) 0.20026(4) 0.34259(12) 0.0337(2) 1.000 . Uani d ?
Cu(3) 0.00131(12) 0.41992(5) 0.5656(2) 0.0546(3) 1.000 . Uani d ?
N(1) -0.2899(6) 0.2019(3) 0.7667(7) 0.032(2) 1.000 . Uani d ?
N(2) -0.1603(7) 0.3423(3) 0.9150(8) 0.038(2) 1.000 . Uani d ?
N(3) -0.3962(5) 0.3548(2) 0.9514(7) 0.0231(13) 1.000 . Uani d ?
N(4) -0.3319(9) 0.4332(4) 1.0345(11) 0.082(3) 1.000 . Uani d ?
N(5) 0.1115(6) 0.1409(3) 0.2867(7) 0.030(2) 1.000 . Uani d ?
N(6) 0.1511(7) 0.2848(3) 0.3658(9) 0.042(2) 1.000 . Uani d ?
N(7) 0.4103(5) 0.3115(2) 0.3639(8) 0.027(1) 1.000 . Uani d ?
N(8) 0.4406(9) 0.3919(4) 0.4221(13) 0.098(3) 1.000 . Uani d ?
C(1) -0.3484(8) 0.1292(4) 0.6924(10) 0.037(2) 1.000 . Uani d ?
C(2) -0.5011(8) 0.0896(3) 0.6785(9) 0.036(2) 1.000 . Uani d ?
C(3) -0.5936(8) 0.1258(4) 0.7381(10) 0.043(2) 1.000 . Uani d ?
C(4) -0.5348(8) 0.2028(4) 0.8085(10) 0.039(2) 1.000 . Uani d ?
C(5) -0.3839(8) 0.2380(3) 0.8240(9) 0.030(2) 1.000 . Uani d ?
C(6) -0.3048(8) 0.3191(3) 0.9016(9) 0.033(2) 1.000 . Uani d ?
C(7) 0.0839(8) 0.0660(4) 0.2412(10) 0.041(2) 1.000 . Uani d ?
C(8) 0.1874(9) 0.0349(4) 0.1844(10) 0.043(2) 1.000 . Uani d ?
C(9) 0.3274(8) 0.0810(4) 0.1802(10) 0.042(2) 1.000 . Uani d ?
C(10) 0.3620(8) 0.1585(4) 0.2378(10) 0.036(2) 1.000 . Uani d ?
C(11) 0.2503(7) 0.1854(3) 0.2866(9) 0.030(2) 1.000 . Uani d ?
C(12) 0.2707(8) 0.2674(4) 0.3436(10) 0.036(2) 1.000 . Uani d ?
H(1) -0.2805 0.1100 0.6482 0.045 1.000 . Uiso c ?
H(2) -0.5296 0.0377 0.6276 0.044 1.000 . Uiso c ?
H(3) -0.6868 0.1015 0.7202 0.051 1.000 . Uiso c ?
H(4) -0.6031 0.2218 0.8351 0.046 1.000 . Uiso c ?
H(5) -0.1150 0.3849 0.9321 0.046 1.000 . Uiso c ?
H(6) -0.5050 0.3290 0.9328 0.028 1.000 . Uiso c ?
H(7) -0.2224 0.4436 1.1835 0.100 1.000 . Uiso c ?
H(8) -0.4291 0.4492 1.0567 0.100 1.000 . Uiso c ?
H(9) -0.0203 0.0351 0.2615 0.050 1.000 . Uiso c ?
H(10) 0.1687 -0.0169 0.1520 0.052 1.000 . Uiso c ?
H(11) 0.4077 0.0635 0.1306 0.049 1.000 . Uiso c ?
H(12) 0.4534 0.1894 0.2197 0.044 1.000 . Uiso c ?
H(13) 0.1691 0.3245 0.3877 0.050 1.000 . Uiso c ?
H(14) 0.4905 0.2906 0.3398 0.033 1.000 . Uiso c ?
H(15) 0.4287 0.4059 0.5574 0.124 1.000 . Uiso c ?
H(16) 0.5641 0.4122 0.4405 0.124 1.000 . Uiso c ?

loop_
_atom_site_aniso_label
_atom_site_aniso_U_11
_atom_site_aniso_U_22
_atom_site_aniso_U_33
_atom_site_aniso_U_12
_atom_site_aniso_U_13
_atom_site_aniso_U_23
Br(1) 0.0301(4) 0.0383(4) 0.0490(5) 0.0027(3) 0.0123(4) 0.0000(3)
Br(2) 0.0319(4) 0.0374(4) 0.0496(5) 0.0146(3) 0.0162(4) 0.0076(3)
Br(3) 0.0294(4) 0.0403(4) 0.0580(5) -0.0022(3) 0.0147(4) -0.0070(3)
Br(4) 0.0296(4) 0.0322(4) 0.0386(4) 0.0079(3) 0.0132(3) 0.0048(3)
Br(5) 0.0465(5) 0.0337(4) 0.0592(5) 0.0110(3) 0.0303(4) 0.0089(3)
Cu(1) 0.0268(5) 0.0321(4) 0.0415(5) 0.0069(4) 0.0172(4) 0.0038(4)
Cu(2) 0.0249(5) 0.0317(4) 0.0448(5) 0.0020(3) 0.0162(4) -0.0017(4)
Cu(3) 0.0628(7) 0.0475(6) 0.0648(7) 0.0204(5) 0.0317(6) 0.0107(5)
N(1) 0.031(3) 0.027(3) 0.040(3) 0.007(2) 0.016(3) 0.006(2)
N(2) 0.035(4) 0.028(3) 0.051(4) 0.004(3) 0.019(3) -0.001(3)
N(3) 0.014(3) 0.017(2) 0.040(3) 0.003(2) 0.011(2) -0.008(2)
N(4) 0.079(6) 0.062(5) 0.107(6) 0.024(4) 0.032(5) -0.017(4)
N(5) 0.026(3) 0.025(3) 0.035(3) 0.003(2) 0.010(3) -0.002(2)
N(6) 0.035(4) 0.026(3) 0.066(4) 0.002(3) 0.024(3) -0.001(3)
N(7) 0.009(3) 0.018(2) 0.056(4) -0.002(2) 0.016(3) -0.003(2)
N(8) 0.065(6) 0.068(5) 0.152(8) -0.014(4) 0.049(6) -0.018(5)
C(1) 0.034(4) 0.038(4) 0.042(4) 0.010(3) 0.017(4) 0.003(3)
C(2) 0.039(4) 0.029(3) 0.037(4) 0.008(3) 0.009(4) -0.002(3)
C(3) 0.028(4) 0.048(4) 0.046(5) -0.004(3) 0.011(4) -0.002(3)
C(4) 0.030(4) 0.048(4) 0.038(4) 0.012(3) 0.008(3) 0.000(3)
C(5) 0.029(4) 0.032(3) 0.031(4) 0.007(3) 0.012(3) 0.007(3)
C(6) 0.034(4) 0.037(4) 0.029(4) 0.008(3) 0.010(3) 0.008(3)
C(7) 0.033(4) 0.039(4) 0.055(5) 0.007(3) 0.021(4) 0.002(3)
C(8) 0.045(5) 0.037(4) 0.047(5) 0.017(4) 0.009(4) -0.001(3)
C(9) 0.034(4) 0.057(5) 0.044(4) 0.027(4) 0.014(4) 0.006(4)
C(10) 0.027(4) 0.046(4) 0.042(4) 0.012(3) 0.018(3) 0.011(3)
C(11) 0.022(4) 0.037(4) 0.030(4) 0.006(3) 0.008(3) 0.003(3)
C(12) 0.033(4) 0.042(4) 0.037(4) 0.013(3) 0.012(3) 0.004(3)

loop_
_atom_type_symbol
_atom_type_oxidation_number
_atom_type_number_in_cell
_atom_type_scat_dispersion_real
_atom_type_scat_dispersion_imag
_atom_type_scat_source
C 0 24 0.002 0.002
;International Tables for Crystallography
(1992, Vol. C, Table 6.1.1.2)
;
H 0 32 0.000 0.000
;International Tables for Crystallography
(1992, Vol. C, Table 6.1.1.2)
;
Br 0 10 -0.374 2.456
;International Tables for Crystallography
(1992, Vol. C, Tables 4.2.6.8 and 6.1.1.1)
;
Cu 0 6 0.263 1.266
;International Tables for Crystallography
(1992, Vol. C, Tables 4.2.6.8 and 6.1.1.1)
;
N 0 16 0.004 0.003
;International Tables for Crystallography
(1992, Vol. C, Table 6.1.1.2)
;

loop_
_geom_angle_atom_site_label_1
_geom_angle_atom_site_label_2
_geom_angle_atom_site_label_3
_geom_angle
_geom_angle_site_symmetry_1
_geom_angle_site_symmetry_2
_geom_angle_site_symmetry_3
_geom_angle_publ_flag
CU1 BR1 CU3 82.74(6) . . . ?
CU2 BR4 CU3 111.11(5) . . . ?
CU3 BR5 CU3 77.42(5) . . . ?
BR1 CU1 BR2 93.25(5) . . . ?
BR1 CU1 N1 171.3(2) . . . ?
BR1 CU1 N2 92.0(2) . . . ?
BR2 CU1 N1 95.3(2) . . . ?
BR2 CU1 N2 163.8(2) . . . ?
N1 CU1 N2 80.3(3) . . . ?
BR3 CU2 BR4 93.29(5) . . . ?
BR3 CU2 N5 94.4(2) . . . ?
BR3 CU2 N6 163.5(2) . . . ?
BR4 CU2 N5 170.2(2) . . . ?
BR4 CU2 N6 91.2(2) . . . ?
N5 CU2 N6 79.8(3) . . . ?
BR1 CU3 BR4 97.89(6) . . . ?
BR1 CU3 BR5 114.38(7) . . . ?
BR1 CU3 BR5 117.59(7) . . . ?
BR4 CU3 BR5 115.80(6) . . . ?
BR4 CU3 BR5 109.18(7) . . . ?
BR5 CU3 BR5 102.58(5) . . . ?
CU1 N1 C1 128.4(5) . . . ?
CU1 N1 C5 113.0(5) . . . ?
C1 N1 C5 118.5(7) . . . ?
CU1 N2 C6 116.9(5) . . . ?
CU1 N2 H5 116.9 . . . no
C6 N2 H5 123.2 . . . no
N4 N3 C6 118.7(7) . . . ?
N4 N3 H6 120.8 . . . no
C6 N3 H6 120.6 . . . no
N3 N4 H7 114.5 . . . no
N3 N4 H8 103.9 . . . no
H7 N4 H8 112.1 . . . no
CU2 N5 C7 129.0(5) . . . ?
CU2 N5 C11 113.7(5) . . . ?
C7 N5 C11 117.2(7) . . . ?
CU2 N6 C12 117.1(6) . . . ?
CU2 N6 H13 133.7 . . . no
C12 N6 H13 109.1 . . . no
N8 N7 C12 118.1(7) . . . ?
N8 N7 H14 121.4 . . . no
C12 N7 H14 120.5 . . . no
N7 N8 H15 116.3 . . . no
N7 N8 H16 101.8 . . . no
H15 N8 H16 105.5 . . . no
N1 C1 C2 121.2(7) . . . ?
N1 C1 H1 113.3 . . . no
C2 C1 H1 125.4 . . . no
C1 C2 C3 119.8(8) . . . ?
C1 C2 H2 114.2 . . . no
C3 C2 H2 126.0 . . . no
C2 C3 C4 119.1(8) . . . ?
C2 C3 H3 117.6 . . . no
C4 C3 H3 123.0 . . . no
C3 C4 C5 118.6(8) . . . ?
C3 C4 H4 112.7 . . . no
C5 C4 H4 128.6 . . . no
N1 C5 C4 122.6(7) . . . ?
N1 C5 C6 113.0(7) . . . ?
C4 C5 C6 124.4(7) . . . ?
N2 C6 N3 130.2(8) . . . ?
N2 C6 C5 116.4(7) . . . ?
N3 C6 C5 113.3(7) . . . ?
N5 C7 C8 122.6(8) . . . ?
N5 C7 H9 112.0 . . . no
C8 C7 H9 125.4 . . . no
C7 C8 C9 119.8(8) . . . ?
C7 C8 H10 123.0 . . . no
C9 C8 H10 117.1 . . . no
C8 C9 C10 118.4(7) . . . ?
C8 C9 H11 125.1 . . . no
C10 C9 H11 116.4 . . . no
C9 C10 C11 118.1(8) . . . ?
C9 C10 H12 116.2 . . . no
C11 C10 H12 124.9 . . . no
N5 C11 C10 123.8(7) . . . ?
N5 C11 C12 112.9(7) . . . ?
C10 C11 C12 123.3(7) . . . ?
N6 C12 N7 129.2(8) . . . ?
N6 C12 C11 116.2(8) . . . ?
N7 C12 C11 114.6(7) . . . ?

loop_
_geom_bond_atom_site_label_1
_geom_bond_atom_site_label_2
_geom_bond_distance
_geom_bond_site_symmetry_1
_geom_bond_site_symmetry_2
_geom_bond_publ_flag
BR1 CU1 2.442(2) . . ?
BR1 CU3 2.504(2) . . ?
BR2 CU1 2.3887(13) . . ?
BR3 CU2 2.366(2) . . ?
BR4 CU2 2.4761(13) . . ?
BR4 CU3 2.571(2) . . ?
BR5 CU3 2.461(2) . . ?
BR5 CU3 2.467(2) . . ?
CU1 N1 2.043(6) . . ?
CU1 N2 1.966(6) . . ?
CU2 N5 2.046(6) . . ?
CU2 N6 1.967(7) . . ?
N1 C1 1.330(9) . . ?
N1 C5 1.356(9) . . ?
N2 C6 1.272(10) . . ?
N2 H5 0.77 . . no
N3 N4 1.439(9) . . ?
N3 C6 1.305(9) . . ?
N3 H6 0.97 . . no
N4 H7 1.21 . . no
N4 H8 1.06 . . no
N5 C7 1.334(9) . . ?
N5 C11 1.339(10) . . ?
N6 C12 1.275(10) . . ?
N6 H13 0.70 . . no
N7 N8 1.444(10) . . ?
N7 C12 1.306(10) . . ?
N7 H14 0.97 . . no
N8 H15 1.05 . . no
N8 H16 1.08 . . no
C1 C2 1.391(12) . . ?
C1 H1 0.92 . . no
C2 C3 1.352(11) . . ?
C2 H2 0.95 . . no
C3 C4 1.392(11) . . ?
C3 H3 0.84 . . no
C4 C5 1.355(11) . . ?
C4 H4 0.85 . . no
C5 C6 1.485(10) . . ?
C7 C8 1.376(11) . . ?
C7 H9 1.04 . . no
C8 C9 1.368(12) . . ?
C8 H10 0.92 . . no
C9 C10 1.389(11) . . ?
C9 H11 1.02 . . no
C10 C11 1.374(10) . . ?
C10 H12 0.94 . . no
C11 C12 1.485(10) . . ?

loop_
_geom_contact_atom_site_label_1
_geom_contact_atom_site_label_2
_geom_contact_distance
_geom_contact_site_symmetry_1
_geom_contact_site_symmetry_2
_geom_contact_publ_flag
C1 H10 2.9720 . 2_556 no
C2 C10 3.435(12) . 1_455 no
C2 C9 3.445(12) . 1_455 no
C3 C11 3.457(12) . 1_455 no
C3 C9 3.541(13) . 1_456 no
C3 C10 3.582(12) . 1_455 no
C4 H12 3.0085 . 1_456 no
C4 C10 3.551(12) . 1_456 no
C7 H10 3.0306 . 2 no
C7 C8 3.456(12) . 2 no
C8 C8 3.59(2) . 2 no
H1 H10 2.4659 . 2_556 no
H2 H2 2.5292 . 2_456 no
H8 H8 2.5327 . 2_467 no

loop_
_geom_torsion_atom_site_label_1
_geom_torsion_atom_site_label_2
_geom_torsion_atom_site_label_3
_geom_torsion_atom_site_label_4
_geom_torsion_site_symmetry_1
_geom_torsion_site_symmetry_2
_geom_torsion_site_symmetry_3
_geom_torsion_site_symmetry_4
_geom_torsion
_geom_torsion_publ_flag
BR1 CU1 N1 C1 . . . . 153.9(9) no
BR1 CU1 N1 C5 . . . . -24.8(16) no
BR1 CU1 N2 C6 . . . . 170.6(6) no
BR1 CU3 BR4 CU2 . . . . -50.72(7) no
BR1 CU3 BR5 CU3 . . . . 128.47(9) no
BR1 CU3 BR5 CU3 . . . . -126.42(9) no
BR2 CU1 BR1 CU3 . . . . 122.71(6) no
BR2 CU1 N1 C1 . . . . -14.1(7) no
BR2 CU1 N1 C5 . . . . 167.2(5) no
BR2 CU1 N2 C6 . . . . -80.5(11) no
BR3 CU2 BR4 CU3 . . . . 174.16(5) no
BR3 CU2 N5 C7 . . . . -13.6(7) no
BR3 CU2 N5 C11 . . . . 162.5(5) no
BR3 CU2 N6 C12 . . . . -72.0(11) no
BR4 CU2 N5 C7 . . . . -154.7(8) no
BR4 CU2 N5 C11 . . . . 21.4(15) no
BR4 CU2 N6 C12 . . . . -177.8(7) no
BR4 CU3 BR1 CU1 . . . . -32.20(5) no
BR4 CU3 BR5 CU3 . . . . -118.80(9) no
BR4 CU3 BR5 CU3 . . . . 123.35(8) no
BR5 CU3 BR1 CU1 . . . . 90.84(7) no
BR5 CU3 BR4 CU2 . . . . -172.72(5) no
BR5 CU3 BR5 CU3 . . . . 0.00000(10) no
BR5 CU3 BR1 CU1 . . . . 148.72(6) no
BR5 CU3 BR5 CU3 . . . . 0.0000 no
CU1 N1 C1 C2 . . . . 179.5(6) no
CU1 N1 C5 C4 . . . . 178.8(7) no
CU1 N1 C5 C6 . . . . -0.5(8) no
CU1 N2 C6 N3 . . . . -175.7(7) no
CU1 N2 C6 C5 . . . . 6.7(10) no
CU2 N5 C7 C8 . . . . 172.0(7) no
CU2 N5 C11 C10 . . . . -174.8(7) no
CU2 N5 C11 C12 . . . . 4.8(8) no
CU2 N6 C12 N7 . . . . -175.1(7) no
CU2 N6 C12 C11 . . . . 4.8(10) no
CU3 BR1 CU1 N1 . . . . -45.3(12) no
CU3 BR1 CU1 N2 . . . . -72.6(2) no
CU3 BR4 CU2 N5 . . . . -44.7(11) no
CU3 BR4 CU2 N6 . . . . -21.7(2) no
CU3 BR5 CU3 BR5 . . . . 0.0000 no
CU3 BR5 CU3 BR5 . . . . 0.0000 no
N1 CU1 N2 C6 . . . . -5.4(6) no
N1 C1 C2 C3 . . . . 1.2(13) no
N1 C5 C4 C3 . . . . 2.6(13) no
N1 C5 C6 N2 . . . . -4.0(11) no
N1 C5 C6 N3 . . . . 178.0(7) no
N2 CU1 N1 C1 . . . . -178.4(7) no
N2 CU1 N1 C5 . . . . 2.9(5) no
N2 C6 N3 N4 . . . . 0.5(14) no
N2 C6 C5 C4 . . . . 176.7(8) no
N3 C6 C5 C4 . . . . -1.2(12) no
N4 N3 C6 C5 . . . . 178.1(7) no
N5 CU2 N6 C12 . . . . -1.7(7) no
N5 C7 C8 C9 . . . . 2.5(14) no
N5 C11 C10 C9 . . . . 1.8(13) no
N5 C11 C12 N6 . . . . -6.4(11) no
N5 C11 C12 N7 . . . . 173.6(7) no
N6 CU2 N5 C7 . . . . -178.1(7) no
N6 CU2 N5 C11 . . . . -2.0(6) no
N6 C12 N7 N8 . . . . 0.9(14) no
N6 C12 C11 C10 . . . . 173.2(8) no
N7 C12 C11 C10 . . . . -6.8(12) no
N8 N7 C12 C11 . . . . -179.1(7) no
C1 N1 C5 C4 . . . . -0.0(12) no
C1 N1 C5 C6 . . . . -179.3(7) no
C1 C2 C3 C4 . . . . 1.5(13) no
C2 C1 N1 C5 . . . . -1.9(12) no
C2 C3 C4 C5 . . . . -3.3(13) no
C3 C4 C5 C6 . . . . -178.2(8) no
C7 N5 C11 C10 . . . . 1.8(12) no
C7 N5 C11 C12 . . . . -178.6(7) no
C7 C8 C9 C10 . . . . 1.2(14) no
C8 C7 N5 C11 . . . . -3.9(13) no
C8 C9 C10 C11 . . . . -3.2(13) no
C9 C10 C11 C12 . . . . -177.7(8) no
